data_7244184
loop_
_publ_author_name
'Morales-Santana, Marcos'
'Chong-Canto, Sayuri'
'Santiago-Quintana, Jos\'e Mart\'in'
'Mart\'inez-Mart\'inez, Francisco J.'
'Garc\'ia-B\'aez, Efr\'en V.'
'Cruz, Alejandro'
'Rojas-Lima, Susana'
'Padilla-Mart\'inez, Itzia I.'

_publ_section_title
;
 Microcrystalline solid--solid transformations of
 conformationally-responsive solvates, desolvates and a salt of
 N,N&#x2032;-(1,4-phenylene)dioxalamic acid: the energetics of hydrogen
 bonding and n/\p \\rightarrow \p* interactions
;
_journal_issue 5
_journal_name_full CrystEngComm
_journal_page_first 1017
_journal_page_last 1034
_journal_paper_doi 10.1039/D1CE01504D
_journal_volume 24
_journal_year 2022
_chemical_formula_sum 'C14 H20 N2 O8 S2'
_chemical_formula_weight 408.44
_space_group_crystal_system monoclinic
_space_group_IT_number 14
_space_group_name_Hall '-P 2ybc'
_space_group_name_H-M_alt 'P 1 21/c 1'
_atom_sites_solution_hydrogens mixed
_audit_creation_method SHELXL-2018/3
_audit_update_record
;
2021-03-10 deposited with the CCDC.	2021-12-10 downloaded from the CCDC.
;
_cell_angle_alpha 90
_cell_angle_beta 98.090(3)
_cell_angle_gamma 90
_cell_formula_units_Z 2
_cell_length_a 7.6501(2)
_cell_length_b 11.8612(4)
_cell_length_c 10.4802(3)
_cell_measurement_reflns_used 600
_cell_measurement_temperature 293(2)
_cell_measurement_theta_max 25
_cell_measurement_theta_min 20
_cell_volume 941.50(5)
_computing_cell_refinement 'CrysAlis CCD (Oxford Diffraction, 2009)'
_computing_data_collection 'CrysAlis CCD (Oxford Diffraction, 2009)'
_computing_data_reduction 'CrysAlis RED (Oxford Diffraction, 2009)'
_computing_molecular_graphics 'Mercury 4.0 (Macrae <i>et al</i>., 2020)'
_computing_publication_material 'WINGX-2018.3 (Farrugia, 2012)/Platon (Spek, 2003)'
_computing_structure_refinement 'SHELXL-2018/3 (Sheldrick, 2018)'
_computing_structure_solution 'SHELXS97 (Sheldrick, 2008)'
_diffrn_ambient_temperature 293(2)
_diffrn_measured_fraction_theta_full 1.000
_diffrn_measured_fraction_theta_max 0.989
_diffrn_measurement_device_type 'Oxford Xcalibur Ruby Gemini'
_diffrn_measurement_method \w
_diffrn_radiation_monochromator graphite
_diffrn_radiation_source 'fine-focus sealed tube'
_diffrn_radiation_type CuK\a
_diffrn_radiation_wavelength 1.5418
_diffrn_reflns_av_R_equivalents 0.0307
_diffrn_reflns_av_unetI/netI 0.0200
_diffrn_reflns_Laue_measured_fraction_full 1.000
_diffrn_reflns_Laue_measured_fraction_max 0.989
_diffrn_reflns_limit_h_max 9
_diffrn_reflns_limit_h_min -9
_diffrn_reflns_limit_k_max 14
_diffrn_reflns_limit_k_min -14
_diffrn_reflns_limit_l_max 12
_diffrn_reflns_limit_l_min -12
_diffrn_reflns_number 9168
_diffrn_reflns_point_group_measured_fraction_full 1.000
_diffrn_reflns_point_group_measured_fraction_max 0.989
_diffrn_reflns_theta_full 67.680
_diffrn_reflns_theta_max 73.615
_diffrn_reflns_theta_min 5.665
_diffrn_standards_decay_% 5
_diffrn_standards_interval_count 0
_diffrn_standards_number 0
_exptl_absorpt_coefficient_mu 2.972
_exptl_absorpt_correction_T_max 0.5863
_exptl_absorpt_correction_T_min 0.5559
_exptl_absorpt_correction_type sphere
_exptl_absorpt_process_details
;
Interpolation using  Int.Tab. Vol. C (1992) p. 523,Tab. 6.3.3.3
for values of muR in the range 0-2.5, and Int.Tab. Vol.II (1959)
p.302; Table 5.3.6 B for muR in the range 2.6-10.0.
The interpolation procedure of C.W.Dwiggins Jr (Acta Cryst.(1975)
A31,146-148) is used with some modification.
;
_exptl_crystal_colour colorless
_exptl_crystal_density_diffrn 1.441
_exptl_crystal_description block
_exptl_crystal_F_000 428
_exptl_crystal_size_max 0.400
_exptl_crystal_size_mid 0.330
_exptl_crystal_size_min 0.300
_exptl_crystal_size_rad 0.1500
_refine_diff_density_max 0.265
_refine_diff_density_min -0.261
_refine_diff_density_rms 0.053
_refine_ls_extinction_method none
_refine_ls_goodness_of_fit_ref 1.050
_refine_ls_hydrogen_treatment mixed
_refine_ls_matrix_type full
_refine_ls_number_parameters 128
_refine_ls_number_reflns 1881
_refine_ls_number_restraints 0
_refine_ls_restrained_S_all 1.050
_refine_ls_R_factor_all 0.0499
_refine_ls_R_factor_gt 0.0407
_refine_ls_shift/su_max 0.000
_refine_ls_shift/su_mean 0.000
_refine_ls_structure_factor_coef Fsqd
_refine_ls_weighting_details 'w=1/[\s^2^(Fo^2^)+(0.0601P)^2^+0.3951P] where P=(Fo^2^+2Fc^2^)/3'
_refine_ls_weighting_scheme calc
_refine_ls_wR_factor_gt 0.1073
_refine_ls_wR_factor_ref 0.1157
_reflns_Friedel_coverage 0.000
_reflns_number_gt 1584
_reflns_number_total 1881
_reflns_threshold_expression 'I > 2\s(I)'
_cod_data_source_file d1ce01504d2.cif
_cod_data_source_block shelx_CCDC1
_cod_depositor_comments 'Adding full bibliography for 7244183--7244186.cif.'
_cod_original_sg_symbol_H-M 'P 21/c'
_cod_database_code 7244184
_shelx_shelxl_version_number 2018/3
_shelx_space_group_comment
;
The symmetry employed for this shelxl refinement is uniquely defined
by the following loop, which should always be used as a source of
symmetry information in preference to the above space-group names.
They are only intended as comments.
;
_exptl_absorpt_correction_t_ave 0.5712

loop_
_space_group_symop_operation_xyz
'x, y, z'
'-x, y+1/2, -z+1/2'
'-x, -y, -z'
'x, -y-1/2, z-1/2'

loop_
_atom_site_label
_atom_site_type_symbol
_atom_site_fract_x
_atom_site_fract_y
_atom_site_fract_z
_atom_site_U_iso_or_equiv
_atom_site_adp_type
_atom_site_occupancy
_atom_site_site_symmetry_order
_atom_site_calc_flag
_atom_site_refinement_flags_posn
_atom_site_refinement_flags_adp
_atom_site_refinement_flags_occupancy
_atom_site_disorder_assembly
_atom_site_disorder_group
C1 C 0.0662(2) 0.39047(15) 0.51468(17) 0.0316(4) Uani 1 1 d . . . . .
C2 C -0.0044(3) 0.44330(16) 0.61384(18) 0.0380(4) Uani 1 1 d . . . . .
H2 H -0.007127 0.405072 0.691020 0.046 Uiso 1 1 calc R U . . .
C3 C 0.0709(3) 0.44841(17) 0.39976(18) 0.0386(5) Uani 1 1 d . . . . .
H3 H 0.118559 0.414420 0.332477 0.046 Uiso 1 1 calc R U . . .
C8 C 0.1759(2) 0.20662(15) 0.44806(18) 0.0317(4) Uani 1 1 d . . . . .
C9 C 0.2245(3) 0.08974(16) 0.50740(19) 0.0389(5) Uani 1 1 d . . . . .
C10 C 0.5616(4) 0.1505(2) 0.2331(2) 0.0556(6) Uani 1 1 d . . . . .
H10A H 0.575370 0.186272 0.152963 0.083 Uiso 1 1 calc R U . . .
H10B H 0.440569 0.155750 0.247243 0.083 Uiso 1 1 calc R U . . .
H10C H 0.594708 0.072557 0.229893 0.083 Uiso 1 1 calc R U . . .
C11 C 0.6060(4) 0.3564(2) 0.3425(3) 0.0626(7) Uani 1 1 d . . . . .
H11A H 0.626106 0.387016 0.261002 0.094 Uiso 1 1 calc R U . . .
H11B H 0.660723 0.404006 0.410777 0.094 Uiso 1 1 calc R U . . .
H11C H 0.481398 0.352470 0.345686 0.094 Uiso 1 1 calc R U . . .
N7 N 0.1303(2) 0.27901(13) 0.53601(16) 0.0356(4) Uani 1 1 d . . . . .
H7 H 0.128(3) 0.2540(19) 0.603(2) 0.038(6) Uiso 1 1 d . . . . .
O1 O 0.6404(3) 0.17540(13) 0.48468(16) 0.0629(5) Uani 1 1 d . . . . .
O8 O 0.1792(2) 0.22603(11) 0.33485(13) 0.0405(4) Uani 1 1 d . . . . .
O9 O 0.2281(3) 0.07219(14) 0.61985(16) 0.0736(6) Uani 1 1 d . . . . .
O10 O 0.2600(3) 0.01733(13) 0.42173(15) 0.0533(4) Uani 1 1 d . . . . .
H10 H 0.276(4) -0.048(3) 0.459(3) 0.075(9) Uiso 1 1 d . . . . .
S1 S 0.69868(8) 0.21857(5) 0.36107(6) 0.0510(2) Uani 1 1 d . . . . .

loop_
_atom_site_aniso_label
_atom_site_aniso_U_11
_atom_site_aniso_U_22
_atom_site_aniso_U_33
_atom_site_aniso_U_23
_atom_site_aniso_U_13
_atom_site_aniso_U_12
C1 0.0405(9) 0.0261(8) 0.0278(9) -0.0001(7) 0.0042(7) 0.0054(7)
C2 0.0566(12) 0.0321(10) 0.0269(10) 0.0054(7) 0.0110(8) 0.0084(8)
C3 0.0578(12) 0.0334(10) 0.0272(10) 0.0011(7) 0.0150(8) 0.0101(9)
C8 0.0374(9) 0.0279(9) 0.0297(10) 0.0008(7) 0.0042(7) 0.0025(7)
C9 0.0544(12) 0.0310(10) 0.0325(11) 0.0008(7) 0.0100(9) 0.0074(8)
C10 0.0690(15) 0.0544(14) 0.0449(13) 0.0019(10) 0.0137(11) 0.0057(12)
C11 0.0744(17) 0.0403(12) 0.0729(17) 0.0167(12) 0.0091(13) 0.0006(12)
N7 0.0532(10) 0.0287(8) 0.0254(8) 0.0047(6) 0.0077(7) 0.0088(7)
O1 0.1083(15) 0.0385(8) 0.0429(9) 0.0045(7) 0.0143(9) 0.0220(9)
O8 0.0612(9) 0.0327(7) 0.0286(7) 0.0005(5) 0.0100(6) 0.0071(6)
O9 0.1431(19) 0.0456(9) 0.0374(9) 0.0117(7) 0.0313(10) 0.0396(11)
O10 0.0925(13) 0.0297(8) 0.0389(9) -0.0003(6) 0.0142(8) 0.0134(8)
S1 0.0498(3) 0.0483(3) 0.0552(4) 0.0058(2) 0.0081(2) 0.0072(2)

loop_
_atom_type_symbol
_atom_type_description
_atom_type_scat_dispersion_real
_atom_type_scat_dispersion_imag
_atom_type_scat_source
C C 0.0181 0.0091 'International Tables Vol C Tables 4.2.6.8 and 6.1.1.4'
H H 0.0000 0.0000 'International Tables Vol C Tables 4.2.6.8 and 6.1.1.4'
N N 0.0311 0.0180 'International Tables Vol C Tables 4.2.6.8 and 6.1.1.4'
O O 0.0492 0.0322 'International Tables Vol C Tables 4.2.6.8 and 6.1.1.4'
S S 0.3331 0.5567 'International Tables Vol C Tables 4.2.6.8 and 6.1.1.4'

loop_
_geom_angle_atom_site_label_1
_geom_angle_atom_site_label_2
_geom_angle_atom_site_label_3
_geom_angle
_geom_angle_site_symmetry_1
_geom_angle_site_symmetry_3
_geom_angle_publ_flag
C2 C1 C3 119.06(17) . . ?
C2 C1 N7 117.78(17) . . ?
C3 C1 N7 123.16(17) . . ?
C3 C2 C1 121.30(18) 3_566 . ?
C3 C2 H2 119.3 3_566 . ?
C1 C2 H2 119.3 . . ?
C2 C3 C1 119.64(17) 3_566 . ?
C2 C3 H3 120.2 3_566 . ?
C1 C3 H3 120.2 . . ?
O8 C8 N7 126.45(17) . . ?
O8 C8 C9 121.86(16) . . ?
N7 C8 C9 111.68(16) . . ?
O9 C9 O10 126.12(19) . . ?
O9 C9 C8 121.70(17) . . ?
O10 C9 C8 112.18(17) . . ?
S1 C10 H10A 109.5 . . ?
S1 C10 H10B 109.5 . . ?
H10A C10 H10B 109.5 . . ?
S1 C10 H10C 109.5 . . ?
H10A C10 H10C 109.5 . . ?
H10B C10 H10C 109.5 . . ?
S1 C11 H11A 109.5 . . ?
S1 C11 H11B 109.5 . . ?
H11A C11 H11B 109.5 . . ?
S1 C11 H11C 109.5 . . ?
H11A C11 H11C 109.5 . . ?
H11B C11 H11C 109.5 . . ?
C8 N7 C1 127.35(17) . . ?
C8 N7 H7 115.2(18) . . ?
C1 N7 H7 117.0(18) . . ?
C9 O10 H10 108(2) . . ?
O1 S1 C10 106.14(12) . . ?
O1 S1 C11 104.06(11) . . ?
C10 S1 C11 98.70(13) . . ?

loop_
_geom_bond_atom_site_label_1
_geom_bond_atom_site_label_2
_geom_bond_distance
_geom_bond_site_symmetry_2
_geom_bond_publ_flag
C1 C2 1.387(3) . ?
C1 C3 1.392(3) . ?
C1 N7 1.417(2) . ?
C2 C3 1.382(3) 3_566 ?
C2 H2 0.9300 . ?
C3 H3 0.9300 . ?
C8 O8 1.212(2) . ?
C8 N7 1.341(2) . ?
C8 C9 1.543(3) . ?
C9 O9 1.193(2) . ?
C9 O10 1.299(2) . ?
C10 S1 1.776(3) . ?
C10 H10A 0.9600 . ?
C10 H10B 0.9600 . ?
C10 H10C 0.9600 . ?
C11 S1 1.782(3) . ?
C11 H11A 0.9600 . ?
C11 H11B 0.9600 . ?
C11 H11C 0.9600 . ?
N7 H7 0.77(2) . ?
O1 S1 1.5171(18) . ?
O10 H10 0.87(3) . ?

loop_
_geom_torsion_atom_site_label_1
_geom_torsion_atom_site_label_2
_geom_torsion_atom_site_label_3
_geom_torsion_atom_site_label_4
_geom_torsion
_geom_torsion_site_symmetry_1
_geom_torsion_site_symmetry_2
_geom_torsion_site_symmetry_3
_geom_torsion_site_symmetry_4
_geom_torsion_publ_flag
C3 C1 C2 C3 0.4(4) . . . 3_566 ?
N7 C1 C2 C3 -179.47(19) . . . 3_566 ?
C2 C1 C3 C2 -0.4(3) . . . 3_566 ?
N7 C1 C3 C2 179.47(19) . . . 3_566 ?
O8 C8 C9 O9 176.9(2) . . . . ?
N7 C8 C9 O9 -3.7(3) . . . . ?
O8 C8 C9 O10 -2.7(3) . . . . ?
N7 C8 C9 O10 176.67(18) . . . . ?
O8 C8 N7 C1 4.2(3) . . . . ?
C9 C8 N7 C1 -175.16(18) . . . . ?
C2 C1 N7 C8 168.0(2) . . . . ?
C3 C1 N7 C8 -11.9(3) . . . . ?
